data_8103163
loop_
_publ_author_name
'Wei-Qiu Kan'
'Jian-Fang Ma'

_publ_section_title
;
 Crystal structure of
 (N,N'-butylenebis(imidazole))-(5-aminoisophthalato)zinc(II),
 Zn(C8H5NO4)(C10H14N4)
;
_journal_issue 3
_journal_name_full 'Zeitschrift f\"ur Kristallographie - New Crystal Structures'
_journal_page_first 394
_journal_volume 226
_journal_year 2011
_chemical_formula_moiety 'C36 H38 N10 O8 Zn2'
_chemical_formula_sum 'C36 H38 N10 O8 Zn2'
_chemical_formula_weight 869.50
_chemical_melting_point ?
_chemical_name_systematic
;
 bis[(N,N'-butylenebis(imidazole))(5-aminoisophthato)zinc(II)]
;
_space_group_IT_number 2
_symmetry_cell_setting triclinic
_symmetry_space_group_name_Hall '-P 1'
_symmetry_space_group_name_H-M 'P -1'
_atom_sites_solution_hydrogens geom
_atom_sites_solution_primary direct
_atom_sites_solution_secondary difmap
_audit_creation_method SHELXL-97
_audit_update_record
;
2011-03-09 # Formatted by publCIF
;
_cell_angle_alpha 90.635(2)
_cell_angle_beta 93.462(2)
_cell_angle_gamma 93.506(2)
_cell_formula_units_Z 2
_cell_length_a 9.4782(2)
_cell_length_b 13.8067(4)
_cell_length_c 14.8094(5)
_cell_measurement_reflns_used 3752
_cell_measurement_temperature 293(2)
_cell_measurement_theta_max 29.1756
_cell_measurement_theta_min 2.9346
_cell_volume 1930.63(10)
_computing_cell_refinement CrysAlis
_computing_data_collection CrysAlis
_computing_data_reduction CrysAlis
_computing_structure_refinement 'SHELXL-97 (Sheldrick, 2008)'
_computing_structure_solution 'SHELXS-97 [2]'
_diffrn_ambient_temperature 293(2)
_diffrn_detector_area_resol_mean 10.0
_diffrn_measured_fraction_theta_full 0.995
_diffrn_measured_fraction_theta_max 0.837
_diffrn_measurement_device_type 'Oxford Diffraction Gemini R Ultra'
_diffrn_measurement_method '\w scan'
_diffrn_radiation_monochromator graphite
_diffrn_radiation_source 'fine-focus sealed tube'
_diffrn_radiation_type MoK\a
_diffrn_radiation_wavelength 0.71073
_diffrn_reflns_av_R_equivalents 0.0338
_diffrn_reflns_av_sigmaI/netI 0.0738
_diffrn_reflns_limit_h_max 13
_diffrn_reflns_limit_h_min -12
_diffrn_reflns_limit_k_max 18
_diffrn_reflns_limit_k_min -13
_diffrn_reflns_limit_l_max 20
_diffrn_reflns_limit_l_min -18
_diffrn_reflns_number 14795
_diffrn_reflns_theta_full 25.00
_diffrn_reflns_theta_max 29.24
_diffrn_reflns_theta_min 2.94
_exptl_absorpt_coefficient_mu 1.307
_exptl_absorpt_correction_T_max 1.00000
_exptl_absorpt_correction_T_min 0.92772
_exptl_absorpt_correction_type multi-scan
_exptl_crystal_colour colorless
_exptl_crystal_density_diffrn 1.496
_exptl_crystal_density_method 'not measured'
_exptl_crystal_description block
_exptl_crystal_F_000 896
_exptl_crystal_size_max 0.24
_exptl_crystal_size_mid 0.22
_exptl_crystal_size_min 0.20
_refine_diff_density_max 0.847
_refine_diff_density_min -0.624
_refine_diff_density_rms 0.083
_refine_ls_extinction_method none
_refine_ls_goodness_of_fit_ref 1.131
_refine_ls_hydrogen_treatment constr
_refine_ls_matrix_type full
_refine_ls_number_parameters 532
_refine_ls_number_reflns 8774
_refine_ls_number_restraints 1
_refine_ls_restrained_S_all 1.176
_refine_ls_R_factor_all 0.1101
_refine_ls_R_factor_gt 0.0663
_refine_ls_shift/su_max 0.001
_refine_ls_shift/su_mean 0.000
_refine_ls_structure_factor_coef Fsqd
_refine_ls_weighting_details 'calc w=1/[\s^2^(Fo^2^)+(0.0203P)^2^+3.1359P] where P=(Fo^2^+2Fc^2^)/3'
_refine_ls_weighting_scheme calc
_refine_ls_wR_factor_gt 0.1198
_refine_ls_wR_factor_ref 0.1371
_reflns_number_gt 5739
_reflns_number_total 8774
_reflns_threshold_expression >2\s(I)
_cod_data_source_file 1267-3431.cff
_cod_data_source_block p-1
_cod_depositor_comments
;
The following automatic conversions were performed:

'_chemical_melting_point' value 'not measured' was changed to '?' -
the value is undefined or not given.

Automatic conversion script
Id: cif_fix_values 1715 2011-07-08 13:25:40Z adriana 
;
_cod_original_sg_symbol_H-M p-1
_cod_database_code 8103163

loop_
_symmetry_equiv_pos_as_xyz
'x, y, z'
'-x, -y, -z'

loop_
_atom_site_label
_atom_site_type_symbol
_atom_site_fract_x
_atom_site_fract_y
_atom_site_fract_z
_atom_site_U_iso_or_equiv
_atom_site_adp_type
_atom_site_occupancy
_atom_site_symmetry_multiplicity
_atom_site_calc_flag
_atom_site_refinement_flags
Zn2 Zn 1.20005(5) 0.73803(4) -0.35113(4) 0.04081(17) Uani 1 1 d .
Zn1 Zn 1.22454(5) 0.73956(4) 0.13984(4) 0.04195(17) Uani 1 1 d .
O2 O 1.5253(3) 0.7835(3) 0.1653(2) 0.0558(10) Uani 1 1 d .
N6 N 1.7492(3) 0.7780(3) -0.7175(2) 0.0425(10) Uani 1 1 d .
H6A H 1.6849 0.7870 -0.7596 0.051 Uiso 1 1 calc R
H6B H 1.8351 0.7715 -0.7311 0.051 Uiso 1 1 calc R
O7 O 1.8825(3) 0.7508(3) -0.3204(2) 0.0537(10) Uani 1 1 d .
N1 N 1.6424(4) 0.7733(3) -0.2262(2) 0.0513(12) Uani 1 1 d .
H1A H 1.7048 0.7643 -0.2648 0.062 Uiso 1 1 calc R
H1B H 1.5587 0.7880 -0.2446 0.062 Uiso 1 1 calc R
O1 O 1.3660(3) 0.7635(3) 0.0500(2) 0.0513(9) Uani 1 1 d .
O8 O 2.0291(3) 0.7325(3) -0.4294(2) 0.0542(10) Uani 1 1 d .
O5 O 1.3712(3) 0.7496(4) -0.4132(3) 0.0756(14) Uani 1 1 d .
C21 C 1.7905(4) 0.7543(3) -0.4740(3) 0.0364(11) Uani 1 1 d .
N3 N 1.1134(4) 0.9540(3) 0.3117(3) 0.0504(11) Uani 1 1 d .
O3 O 2.0243(4) 0.7254(3) 0.0988(3) 0.0732(13) Uani 1 1 d .
C23 C 1.7153(5) 0.7740(4) -0.6306(3) 0.0409(12) Uani 1 1 d .
C3 C 1.8441(4) 0.7352(3) -0.0141(3) 0.0365(11) Uani 1 1 d .
C4 C 1.7430(4) 0.7507(3) 0.0474(3) 0.0359(11) Uani 1 1 d .
H4 H 1.7665 0.7485 0.1092 0.043 Uiso 1 1 calc R
C8 C 1.8091(5) 0.7408(4) -0.1058(3) 0.0443(12) Uani 1 1 d .
H8 H 1.8764 0.7285 -0.1469 0.053 Uiso 1 1 calc R
C26 C 1.6514(4) 0.7599(4) -0.4512(3) 0.0400(11) Uani 1 1 d .
H26 H 1.6292 0.7537 -0.3911 0.048 Uiso 1 1 calc R
C5 C 1.6065(5) 0.7693(3) 0.0162(3) 0.0372(11) Uani 1 1 d .
N2 N 1.2115(4) 0.8555(3) 0.2199(3) 0.0476(11) Uani 1 1 d .
C25 C 1.5458(5) 0.7748(4) -0.5168(3) 0.0393(11) Uani 1 1 d .
O6 O 1.3027(4) 0.7995(4) -0.5464(3) 0.1030(19) Uani 1 1 d .
O4 O 2.0761(4) 0.6913(4) -0.0379(3) 0.1011(18) Uani 1 1 d .
N7 N 1.2141(4) 0.6199(3) -0.2738(3) 0.0480(11) Uani 1 1 d .
C24 C 1.5786(5) 0.7841(4) -0.6065(3) 0.0434(12) Uani 1 1 d .
H24 H 1.5083 0.7971 -0.6505 0.052 Uiso 1 1 calc R
C6 C 1.5732(5) 0.7775(4) -0.0757(3) 0.0448(12) Uani 1 1 d .
H6 H 1.4823 0.7919 -0.0962 0.054 Uiso 1 1 calc R
N8 N 1.2665(6) 0.5358(4) -0.1530(4) 0.0744(16) Uani 1 1 d .
C9 C 1.1048(5) 0.8731(4) 0.2653(3) 0.0491(13) Uani 1 1 d .
H9 H 1.0253 0.8301 0.2652 0.059 Uiso 1 1 calc RD
C22 C 1.8217(5) 0.7585(4) -0.5641(3) 0.0420(12) Uani 1 1 d .
H22 H 1.9137 0.7510 -0.5803 0.050 Uiso 1 1 calc R
C1 C 1.4927(5) 0.7736(4) 0.0827(3) 0.0409(11) Uani 1 1 d .
C7 C 1.6758(5) 0.7643(4) -0.1369(3) 0.0473(13) Uani 1 1 d .
C13 C 1.0572(6) 0.9829(4) 0.4701(4) 0.0542(14) Uani 1 1 d .
H13A H 1.1445 1.0223 0.4830 0.065 Uiso 1 1 calc R
H13B H 1.0751 0.9160 0.4836 0.065 Uiso 1 1 calc R
C12 C 1.0102(6) 0.9909(4) 0.3716(4) 0.0580(15) Uani 1 1 d .
H12A H 0.9199 0.9546 0.3600 0.070 Uiso 1 1 calc R
H12B H 0.9967 1.0584 0.3580 0.070 Uiso 1 1 calc R
C19 C 1.3942(5) 0.7771(4) -0.4912(4) 0.0495(13) Uani 1 1 d .
C20 C 1.9074(5) 0.7447(4) -0.4014(3) 0.0392(11) Uani 1 1 d .
C11 C 1.2426(7) 0.9950(5) 0.2954(5) 0.0735(19) Uani 1 1 d .
H11 H 1.2829 1.0537 0.3190 0.088 Uiso 1 1 calc R
C2 C 1.9935(5) 0.7156(4) 0.0173(4) 0.0476(13) Uani 1 1 d .
C29 C 1.1986(11) 0.4753(6) -0.2121(6) 0.132(4) Uani 1 1 d .
H29 H 1.1787 0.4091 -0.2050 0.159 Uiso 1 1 calc R
C10 C 1.3015(6) 0.9350(5) 0.2387(4) 0.0678(17) Uani 1 1 d .
H10 H 1.3902 0.9459 0.2158 0.081 Uiso 1 1 calc R
C30 C 1.3168(7) 0.5181(5) -0.0577(4) 0.083(2) Uani 1 1 d .
H30A H 1.2944 0.5722 -0.0198 0.099 Uiso 1 1 calc R
H30B H 1.2671 0.4600 -0.0365 0.099 Uiso 1 1 calc R
C28 C 1.1637(11) 0.5282(6) -0.2844(6) 0.128(4) Uani 1 1 d .
H28 H 1.1110 0.5038 -0.3356 0.153 Uiso 1 1 calc R
C31 C 1.4703(7) 0.5065(5) -0.0486(4) 0.0699(18) Uani 1 1 d .
H31A H 1.5188 0.5631 -0.0735 0.084 Uiso 1 1 calc R
H31B H 1.4911 0.4505 -0.0844 0.084 Uiso 1 1 calc R
C27 C 1.2710(8) 0.6208(5) -0.1913(5) 0.081(2) Uani 1 1 d .
H27 H 1.3112 0.6768 -0.1623 0.097 Uiso 1 1 calc R
N4 N 1.2551(6) 0.6211(4) 0.2120(3) 0.0689(14) Uani 1 1 d .
C14 C 1.2119(9) 0.5287(5) 0.2010(5) 0.093(2) Uani 1 1 d .
H14 H 1.1588 0.5047 0.1498 0.112 Uiso 1 1 calc R
C15 C 1.2735(11) 0.6307(7) 0.3071(7) 0.045(2) Uani 0.50 1 d P
C15' C 1.3852(17) 0.6086(9) 0.2617(9) 0.079(4) Uani 0.50 1 d P
C16 C 1.2518(12) 0.4726(6) 0.2705(6) 0.107(3) Uani 1 1 d .
C18 C 1.4584(11) 0.5094(5) 0.4559(5) 0.102(3) Uani 1 1 d .
N5 N 1.2796(13) 0.5426(7) 0.3427(6) 0.062(3) Uani 0.50 1 d P
N5' N 1.3773(14) 0.5202(9) 0.2999(8) 0.078(3) Uani 0.50 1 d P
C17 C 1.3174(17) 0.5217(10) 0.4380(8) 0.079(4) Uani 0.50 1 d P
C17' C 1.4878(16) 0.4876(12) 0.3742(11) 0.097(5) Uani 0.50 1 d P
N9 N 1.2277(4) 0.8493(3) -0.2613(3) 0.0440(10) Uani 1 1 d .
N10 N 1.2148(5) 0.9355(3) -0.1369(3) 0.0517(11) Uani 1 1 d .
C34 C 1.1718(6) 0.8543(4) -0.1825(4) 0.0553(14) Uani 1 1 d .
H34 H 1.1093 0.8067 -0.1611 0.066 Uiso 1 1 calc R
C35 C 1.1735(6) 0.9621(5) -0.0465(4) 0.0639(16) Uani 1 1 d .
H35A H 1.2351 1.0164 -0.0229 0.077 Uiso 1 1 calc R
H35B H 1.1859 0.9079 -0.0064 0.077 Uiso 1 1 calc R
C32 C 1.3134(6) 0.9320(4) -0.2658(4) 0.0631(16) Uani 1 1 d .
H32 H 1.3685 0.9489 -0.3137 0.076 Uiso 1 1 calc R
C33 C 1.3053(6) 0.9854(5) -0.1899(5) 0.0694(17) Uani 1 1 d .
H33 H 1.3528 1.0452 -0.1763 0.083 Uiso 1 1 calc R
C36 C 1.0228(6) 0.9893(4) -0.0475(3) 0.0561(14) Uani 1 1 d .
H36A H 0.9616 0.9366 -0.0746 0.067 Uiso 1 1 calc R
H36B H 1.0118 1.0462 -0.0845 0.067 Uiso 1 1 calc R

loop_
_atom_site_aniso_label
_atom_site_aniso_U_11
_atom_site_aniso_U_22
_atom_site_aniso_U_33
_atom_site_aniso_U_23
_atom_site_aniso_U_13
_atom_site_aniso_U_12
Zn2 0.0291(3) 0.0623(4) 0.0319(3) 0.0046(3) 0.0019(2) 0.0092(3)
Zn1 0.0321(3) 0.0591(4) 0.0355(3) 0.0028(3) 0.0012(2) 0.0096(3)
O2 0.0415(19) 0.094(3) 0.032(2) -0.0076(19) 0.0021(15) 0.0103(19)
N6 0.0217(17) 0.092(3) 0.0149(18) 0.0082(19) 0.0030(14) 0.0082(19)
O7 0.0426(19) 0.091(3) 0.0269(18) 0.0059(18) 0.0026(15) 0.0014(19)
N1 0.035(2) 0.105(4) 0.0142(19) 0.007(2) -0.0004(16) 0.010(2)
O1 0.0302(17) 0.085(3) 0.039(2) -0.0015(19) 0.0031(15) 0.0086(17)
O8 0.0286(17) 0.097(3) 0.037(2) 0.0076(19) -0.0008(14) 0.0090(18)
O5 0.0336(19) 0.155(4) 0.041(2) 0.011(3) 0.0113(17) 0.014(2)
C21 0.029(2) 0.047(3) 0.032(3) 0.002(2) -0.0020(19) -0.001(2)
N3 0.054(3) 0.048(3) 0.051(3) -0.004(2) 0.015(2) 0.008(2)
O3 0.039(2) 0.128(4) 0.053(3) -0.017(2) -0.0102(18) 0.024(2)
C23 0.036(2) 0.062(3) 0.025(2) 0.005(2) 0.0014(19) -0.001(2)
C3 0.030(2) 0.041(3) 0.038(3) 0.002(2) 0.003(2) -0.004(2)
C4 0.036(2) 0.046(3) 0.026(2) 0.000(2) -0.0015(19) -0.001(2)
C8 0.033(2) 0.063(4) 0.036(3) -0.005(2) 0.005(2) -0.005(2)
C26 0.034(2) 0.060(3) 0.026(2) 0.001(2) 0.0060(19) 0.000(2)
C5 0.033(2) 0.045(3) 0.033(3) -0.002(2) 0.0010(19) 0.002(2)
N2 0.039(2) 0.058(3) 0.048(3) 0.003(2) 0.0120(19) 0.010(2)
C25 0.033(2) 0.052(3) 0.032(3) -0.003(2) 0.002(2) 0.003(2)
O6 0.045(2) 0.190(6) 0.080(3) 0.053(3) 0.014(2) 0.039(3)
O4 0.053(3) 0.186(6) 0.070(3) 0.004(3) 0.013(2) 0.042(3)
N7 0.048(2) 0.050(3) 0.046(3) 0.001(2) -0.006(2) 0.007(2)
C24 0.035(2) 0.061(3) 0.033(3) 0.003(2) -0.002(2) 0.006(2)
C6 0.032(2) 0.067(4) 0.033(3) -0.002(2) -0.005(2) -0.002(2)
N8 0.111(4) 0.052(3) 0.059(3) 0.016(3) -0.017(3) 0.015(3)
C9 0.052(3) 0.048(3) 0.048(3) 0.001(3) 0.008(2) 0.006(3)
C22 0.033(2) 0.063(3) 0.030(3) 0.004(2) 0.006(2) 0.000(2)
C1 0.033(2) 0.053(3) 0.037(3) -0.001(2) 0.002(2) 0.007(2)
C7 0.046(3) 0.068(4) 0.027(3) 0.003(2) 0.001(2) -0.004(3)
C13 0.057(3) 0.054(4) 0.053(3) -0.005(3) 0.010(3) 0.014(3)
C12 0.058(3) 0.058(4) 0.062(4) -0.004(3) 0.013(3) 0.021(3)
C19 0.036(3) 0.075(4) 0.039(3) 0.002(3) 0.003(2) 0.012(3)
C20 0.031(2) 0.049(3) 0.036(3) 0.008(2) 0.002(2) -0.002(2)
C11 0.069(4) 0.055(4) 0.097(5) -0.019(4) 0.026(4) -0.013(3)
C2 0.040(3) 0.060(4) 0.044(3) 0.004(3) 0.006(2) 0.006(2)
C29 0.226(11) 0.057(5) 0.100(7) 0.012(5) -0.073(7) -0.022(6)
C10 0.049(3) 0.072(4) 0.083(5) -0.005(4) 0.028(3) -0.006(3)
C30 0.099(5) 0.086(5) 0.066(5) 0.018(4) 0.007(4) 0.026(4)
C28 0.188(10) 0.075(6) 0.106(7) 0.017(5) -0.080(7) -0.025(6)
C31 0.086(5) 0.059(4) 0.067(4) 0.016(3) -0.002(3) 0.025(3)
C27 0.108(6) 0.053(4) 0.075(5) 0.007(4) -0.032(4) -0.001(4)
N4 0.083(4) 0.052(3) 0.067(4) 0.014(3) -0.025(3) -0.004(3)
C14 0.143(7) 0.069(5) 0.065(5) -0.006(4) -0.009(5) -0.005(5)
C15 0.055(6) 0.040(6) 0.039(6) 0.012(5) -0.001(5) 0.010(5)
C15' 0.122(12) 0.057(8) 0.055(8) 0.014(7) -0.026(8) 0.008(8)
C16 0.167(9) 0.075(6) 0.076(6) 0.019(5) -0.003(6) -0.008(6)
C18 0.185(9) 0.066(5) 0.053(5) 0.008(4) -0.018(5) 0.029(5)
N5 0.106(8) 0.042(6) 0.040(6) 0.004(5) 0.006(6) 0.013(6)
N5' 0.105(9) 0.063(8) 0.065(8) 0.021(6) -0.011(7) 0.017(7)
C17 0.120(12) 0.073(9) 0.046(8) 0.029(7) 0.000(7) 0.026(9)
C17' 0.097(11) 0.119(13) 0.081(11) 0.018(10) 0.001(9) 0.044(10)
N9 0.037(2) 0.049(3) 0.046(3) 0.003(2) 0.0076(19) 0.004(2)
N10 0.051(3) 0.056(3) 0.048(3) -0.005(2) 0.006(2) 0.002(2)
C34 0.058(3) 0.055(4) 0.053(4) -0.003(3) 0.014(3) -0.010(3)
C35 0.064(4) 0.077(4) 0.051(4) -0.011(3) 0.003(3) 0.006(3)
C32 0.055(3) 0.067(4) 0.067(4) -0.001(3) 0.016(3) -0.012(3)
C33 0.061(4) 0.064(4) 0.082(5) -0.005(4) 0.009(3) -0.015(3)
C36 0.067(4) 0.054(4) 0.049(3) -0.002(3) 0.007(3) 0.012(3)

loop_
_atom_type_symbol
_atom_type_description
_atom_type_scat_dispersion_real
_atom_type_scat_dispersion_imag
_atom_type_scat_source
C C 0.0033 0.0016 'International Tables Vol C Tables 4.2.6.8 and 6.1.1.4'
H H 0.0000 0.0000 'International Tables Vol C Tables 4.2.6.8 and 6.1.1.4'
N N 0.0061 0.0033 'International Tables Vol C Tables 4.2.6.8 and 6.1.1.4'
O O 0.0106 0.0060 'International Tables Vol C Tables 4.2.6.8 and 6.1.1.4'
Zn Zn 0.2839 1.4301 'International Tables Vol C Tables 4.2.6.8 and 6.1.1.4'

loop_
_geom_angle_atom_site_label_1
_geom_angle_atom_site_label_2
_geom_angle_atom_site_label_3
_geom_angle
_geom_angle_site_symmetry_1
_geom_angle_site_symmetry_3
O5 Zn2 O8 114.44(15) . 1_455
O5 Zn2 N7 106.00(18) . .
O8 Zn2 N7 112.39(17) 1_455 .
O5 Zn2 N9 102.14(18) . .
O8 Zn2 N9 116.91(16) 1_455 .
N7 Zn2 N9 103.66(17) . .
O3 Zn1 O1 118.84(15) 1_455 .
O3 Zn1 N4 104.0(2) 1_455 .
O1 Zn1 N4 113.2(2) . .
O3 Zn1 N2 96.91(17) 1_455 .
O1 Zn1 N2 111.40(16) . .
N4 Zn1 N2 111.2(2) . .
C23 N6 H6A 120.0 . .
C23 N6 H6B 120.0 . .
H6A N6 H6B 120.0 . .
C7 N1 H1A 120.0 . .
C7 N1 H1B 120.0 . .
H1A N1 H1B 120.0 . .
C1 O1 Zn1 114.6(3) . .
C20 O8 Zn2 123.4(3) . 1_655
C19 O5 Zn2 131.1(3) . .
C22 C21 C26 119.4(4) . .
C22 C21 C20 120.1(4) . .
C26 C21 C20 120.5(4) . .
C9 N3 C11 104.1(4) . .
C9 N3 C12 128.3(5) . .
C11 N3 C12 127.5(5) . .
C2 O3 Zn1 118.4(3) . 1_655
N6 C23 C24 121.5(4) . .
N6 C23 C22 118.6(4) . .
C24 C23 C22 119.9(4) . .
C4 C3 C8 119.8(4) . .
C4 C3 C2 121.0(4) . .
C8 C3 C2 119.2(4) . .
C5 C4 C3 119.6(4) . .
C5 C4 H4 120.2 . .
C3 C4 H4 120.2 . .
C7 C8 C3 120.8(4) . .
C7 C8 H8 119.6 . .
C3 C8 H8 119.6 . .
C25 C26 C21 120.5(4) . .
C25 C26 H26 119.7 . .
C21 C26 H26 119.7 . .
C4 C5 C6 120.3(4) . .
C4 C5 C1 119.3(4) . .
C6 C5 C1 120.3(4) . .
C9 N2 C10 102.6(4) . .
C9 N2 Zn1 125.2(4) . .
C10 N2 Zn1 132.2(3) . .
C26 C25 C24 119.9(4) . .
C26 C25 C19 119.7(4) . .
C24 C25 C19 120.3(4) . .
C27 N7 C28 102.2(5) . .
C27 N7 Zn2 124.3(4) . .
C28 N7 Zn2 133.2(5) . .
C23 C24 C25 120.1(4) . .
C23 C24 H24 120.0 . .
C25 C24 H24 120.0 . .
C5 C6 C7 119.9(4) . .
C5 C6 H6 120.1 . .
C7 C6 H6 120.1 . .
C27 N8 C29 106.1(6) . .
C27 N8 C30 124.7(6) . .
C29 N8 C30 129.0(6) . .
N2 C9 N3 116.6(5) . .
N2 C9 H9 121.7 . .
N3 C9 H9 121.7 . .
C21 C22 C23 120.1(4) . .
C21 C22 H22 120.0 . .
C23 C22 H22 120.0 . .
O2 C1 O1 123.4(4) . .
O2 C1 C5 120.2(4) . .
O1 C1 C5 116.4(4) . .
N1 C7 C8 121.1(4) . .
N1 C7 C6 119.3(4) . .
C8 C7 C6 119.5(4) . .
C12 C13 C13 110.3(5) . 2_776
C12 C13 H13A 109.6 . .
C13 C13 H13A 109.6 2_776 .
C12 C13 H13B 109.6 . .
C13 C13 H13B 109.6 2_776 .
H13A C13 H13B 108.1 . .
N3 C12 C13 112.2(4) . .
N3 C12 H12A 109.2 . .
C13 C12 H12A 109.2 . .
N3 C12 H12B 109.2 . .
C13 C12 H12B 109.2 . .
H12A C12 H12B 107.9 . .
O6 C19 O5 124.1(5) . .
O6 C19 C25 120.2(5) . .
O5 C19 C25 115.6(4) . .
O7 C20 O8 123.9(4) . .
O7 C20 C21 120.3(4) . .
O8 C20 C21 115.7(4) . .
C10 C11 N3 107.1(5) . .
C10 C11 H11 126.5 . .
N3 C11 H11 126.5 . .
O4 C2 O3 124.1(5) . .
O4 C2 C3 119.5(5) . .
O3 C2 C3 116.5(4) . .
N8 C29 C28 106.2(7) . .
N8 C29 H29 126.9 . .
C28 C29 H29 126.9 . .
C11 C10 N2 109.6(5) . .
C11 C10 H10 125.2 . .
N2 C10 H10 125.2 . .
C31 C30 N8 112.1(5) . .
C31 C30 H30A 109.2 . .
N8 C30 H30A 109.2 . .
C31 C30 H30B 109.2 . .
N8 C30 H30B 109.2 . .
H30A C30 H30B 107.9 . .
N7 C28 C29 111.4(7) . .
N7 C28 H28 124.3 . .
C29 C28 H28 124.3 . .
C30 C31 C31 114.6(7) . 2_865
C30 C31 H31A 108.6 . .
C31 C31 H31A 108.6 2_865 .
C30 C31 H31B 108.6 . .
C31 C31 H31B 108.6 2_865 .
H31A C31 H31B 107.6 . .
N7 C27 N8 114.0(6) . .
N7 C27 H27 123.0 . .
N8 C27 H27 123.0 . .
C14 N4 C15 102.3(6) . .
C14 N4 C15' 98.4(7) . .
C15 N4 C15' 56.4(7) . .
C14 N4 Zn1 133.7(5) . .
C15 N4 Zn1 118.5(5) . .
C15' N4 Zn1 121.6(6) . .
N4 C14 C16 113.8(7) . .
N4 C14 H14 123.1 . .
C16 C14 H14 123.1 . .
C15' C15 N5 86.1(9) . .
C15' C15 N4 62.0(7) . .
N5 C15 N4 108.9(8) . .
C15' C15 N5' 46.2(7) . .
N5 C15 N5' 40.0(6) . .
N4 C15 N5' 85.0(7) . .
C15 C15' N5' 88.3(12) . .
C15 C15' N4 61.6(8) . .
N5' C15' N4 108.2(11) . .
C15 C15' N5 46.9(7) . .
N5' C15' N5 41.4(7) . .
N4 C15' N5 86.2(9) . .
C14 C16 N5' 100.7(8) . .
C14 C16 N5 101.9(7) . .
N5' C16 N5 50.9(7) . .
C17' C18 C17 97.2(10) . .
C17' C18 C18 128.6(13) . 2_866
C17 C18 C18 130.9(12) . 2_866
N5' N5 C15 94.7(10) . .
N5' N5 C16 61.7(8) . .
C15 N5 C16 107.8(8) . .
N5' N5 C17 106.8(12) . .
C15 N5 C17 125.8(10) . .
C16 N5 C17 126.3(9) . .
N5' N5 C15' 47.8(8) . .
C15 N5 C15' 47.0(7) . .
C16 N5 C15' 84.4(8) . .
C17 N5 C15' 128.7(11) . .
N5 N5' C15' 90.8(12) . .
N5 N5' C16 67.4(9) . .
C15' N5' C16 108.6(10) . .
N5 N5' C17' 103.4(12) . .
C15' N5' C17' 123.3(13) . .
C16 N5' C17' 127.7(11) . .
N5 N5' C15 45.3(7) . .
C15' N5' C15 45.6(8) . .
C16 N5' C15 85.9(8) . .
C17' N5' C15 125.2(11) . .
C18 C17 N5 113.8(11) . .
C18 C17 C17' 40.0(7) . .
N5 C17 C17' 76.4(9) . .
C18 C17' N5' 114.0(12) . .
C18 C17' C17 42.8(7) . .
N5' C17' C17 73.4(8) . .
C34 N9 C32 105.1(5) . .
C34 N9 Zn2 126.5(4) . .
C32 N9 Zn2 128.3(4) . .
C34 N10 C33 106.2(5) . .
C34 N10 C35 125.6(5) . .
C33 N10 C35 128.1(5) . .
N9 C34 N10 112.3(5) . .
N9 C34 H34 123.9 . .
N10 C34 H34 123.9 . .
N10 C35 C36 112.2(4) . .
N10 C35 H35A 109.2 . .
C36 C35 H35A 109.2 . .
N10 C35 H35B 109.2 . .
C36 C35 H35B 109.2 . .
H35A C35 H35B 107.9 . .
C33 C32 N9 109.2(5) . .
C33 C32 H32 125.4 . .
N9 C32 H32 125.4 . .
C32 C33 N10 107.1(5) . .
C32 C33 H33 126.4 . .
N10 C33 H33 126.4 . .
C35 C36 C36 112.1(6) . 2_775
C35 C36 H36A 109.2 . .
C36 C36 H36A 109.2 2_775 .
C35 C36 H36B 109.2 . .
C36 C36 H36B 109.2 2_775 .
H36A C36 H36B 107.9 . .

loop_
_geom_bond_atom_site_label_1
_geom_bond_atom_site_label_2
_geom_bond_distance
_geom_bond_site_symmetry_2
Zn2 O5 1.912(3) .
Zn2 O8 1.931(3) 1_455
Zn2 N7 2.010(4) .
Zn2 N9 2.015(4) .
Zn1 O3 1.955(4) 1_455
Zn1 O1 1.961(3) .
Zn1 N4 1.990(5) .
Zn1 N2 1.996(4) .
O2 C1 1.247(5) .
N6 C23 1.347(5) .
N6 H6A 0.8600 .
N6 H6B 0.8600 .
O7 C20 1.240(5) .
N1 C7 1.350(6) .
N1 H1A 0.8600 .
N1 H1B 0.8600 .
O1 C1 1.266(5) .
O8 C20 1.269(5) .
O8 Zn2 1.931(3) 1_655
O5 C19 1.247(6) .
C21 C22 1.386(6) .
C21 C26 1.387(6) .
C21 C20 1.509(6) .
N3 C9 1.300(6) .
N3 C11 1.354(7) .
N3 C12 1.470(6) .
O3 C2 1.228(6) .
O3 Zn1 1.955(3) 1_655
C23 C24 1.379(6) .
C23 C22 1.393(6) .
C3 C4 1.386(6) .
C3 C8 1.381(6) .
C3 C2 1.505(6) .
C4 C5 1.387(6) .
C4 H4 0.9300 .
C8 C7 1.378(7) .
C8 H8 0.9300 .
C26 C25 1.379(6) .
C26 H26 0.9300 .
C5 C6 1.386(6) .
C5 C1 1.507(6) .
N2 C9 1.282(6) .
N2 C10 1.363(7) .
C25 C24 1.388(6) .
C25 C19 1.510(6) .
O6 C19 1.213(6) .
O4 C2 1.224(6) .
N7 C27 1.304(7) .
N7 C28 1.330(8) .
C24 H24 0.9300 .
C6 C7 1.388(6) .
C6 H6 0.9300 .
N8 C27 1.308(7) .
N8 C29 1.315(8) .
N8 C30 1.489(8) .
C9 H9 0.9300 .
C22 H22 0.9300 .
C13 C12 1.507(7) .
C13 C13 1.533(9) 2_776
C13 H13A 0.9700 .
C13 H13B 0.9700 .
C12 H12A 0.9700 .
C12 H12B 0.9700 .
C11 C10 1.342(8) .
C11 H11 0.9300 .
C29 C28 1.339(10) .
C29 H29 0.9300 .
C10 H10 0.9300 .
C30 C31 1.471(8) .
C30 H30A 0.9700 .
C30 H30B 0.9700 .
C28 H28 0.9300 .
C31 C31 1.529(11) 2_865
C31 H31A 0.9700 .
C31 H31B 0.9700 .
C27 H27 0.9300 .
N4 C14 1.321(8) .
N4 C15 1.412(11) .
N4 C15' 1.418(14) .
C14 C16 1.346(10) .
C14 H14 0.9300 .
C15 C15' 1.337(17) .
C15 N5 1.334(13) .
C15 N5' 1.871(15) .
C15' N5' 1.350(15) .
C15' N5 1.823(18) .
C16 N5' 1.368(14) .
C16 N5 1.435(12) .
C18 C17' 1.295(16) .
C18 C17 1.368(16) .
C18 C18 1.518(14) 2_866
N5 N5' 1.207(14) .
N5 C17 1.471(14) .
N5' C17' 1.562(17) .
C17 C17' 2.00(2) .
N9 C34 1.313(6) .
N9 C32 1.365(6) .
N10 C34 1.331(6) .
N10 C33 1.359(7) .
N10 C35 1.467(7) .
C34 H34 0.9300 .
C35 C36 1.497(7) .
C35 H35A 0.9700 .
C35 H35B 0.9700 .
C32 C33 1.345(8) .
C32 H32 0.9300 .
C33 H33 0.9300 .
C36 C36 1.527(10) 2_775
C36 H36A 0.9700 .
C36 H36B 0.9700 .

loop_
_geom_torsion_atom_site_label_1
_geom_torsion_atom_site_label_2
_geom_torsion_atom_site_label_3
_geom_torsion_atom_site_label_4
_geom_torsion
_geom_torsion_site_symmetry_1
_geom_torsion_site_symmetry_4
O3 Zn1 O1 C1 178.7(3) 1_455 .
N4 Zn1 O1 C1 -58.8(4) . .
N2 Zn1 O1 C1 67.4(4) . .
O8 Zn2 O5 C19 19.7(6) 1_455 .
N7 Zn2 O5 C19 144.2(6) . .
N9 Zn2 O5 C19 -107.6(6) . .
C8 C3 C4 C5 1.5(7) . .
C2 C3 C4 C5 179.5(4) . .
C4 C3 C8 C7 1.9(8) . .
C2 C3 C8 C7 -176.1(5) . .
C22 C21 C26 C25 -3.4(7) . .
C20 C21 C26 C25 175.9(4) . .
C3 C4 C5 C6 -3.4(7) . .
C3 C4 C5 C1 172.4(4) . .
O3 Zn1 N2 C9 33.5(5) 1_455 .
O1 Zn1 N2 C9 158.2(4) . .
N4 Zn1 N2 C9 -74.5(5) . .
O3 Zn1 N2 C10 -143.6(5) 1_455 .
O1 Zn1 N2 C10 -18.9(6) . .
N4 Zn1 N2 C10 108.3(5) . .
C21 C26 C25 C24 0.1(8) . .
C21 C26 C25 C19 177.8(5) . .
O5 Zn2 N7 C27 88.7(5) . .
O8 Zn2 N7 C27 -145.6(5) 1_455 .
N9 Zn2 N7 C27 -18.4(5) . .
O5 Zn2 N7 C28 -97.9(8) . .
O8 Zn2 N7 C28 27.8(8) 1_455 .
N9 Zn2 N7 C28 154.9(8) . .
N6 C23 C24 C25 176.8(5) . .
C22 C23 C24 C25 -2.7(8) . .
C26 C25 C24 C23 3.0(8) . .
C19 C25 C24 C23 -174.7(5) . .
C4 C5 C6 C7 1.8(8) . .
C1 C5 C6 C7 -173.9(5) . .
C10 N2 C9 N3 0.0(7) . .
Zn1 N2 C9 N3 -177.9(4) . .
C11 N3 C9 N2 -0.4(7) . .
C12 N3 C9 N2 -177.9(5) . .
C26 C21 C22 C23 3.7(7) . .
C20 C21 C22 C23 -175.6(5) . .
N6 C23 C22 C21 179.9(5) . .
C24 C23 C22 C21 -0.7(8) . .
Zn1 O1 C1 O2 -11.3(7) . .
Zn1 O1 C1 C5 166.6(3) . .
C4 C5 C1 O2 17.0(7) . .
C6 C5 C1 O2 -167.2(5) . .
C4 C5 C1 O1 -160.9(4) . .
C6 C5 C1 O1 14.9(7) . .
C3 C8 C7 N1 177.6(5) . .
C3 C8 C7 C6 -3.4(8) . .
C5 C6 C7 N1 -179.4(5) . .
C5 C6 C7 C8 1.6(8) . .
C9 N3 C12 C13 105.6(7) . .
C11 N3 C12 C13 -71.3(8) . .
C13 C13 C12 N3 -176.9(6) 2_776 .
Zn2 O5 C19 O6 -3.3(10) . .
Zn2 O5 C19 C25 -179.1(4) . .
C26 C25 C19 O6 172.8(6) . .
C24 C25 C19 O6 -9.5(9) . .
C26 C25 C19 O5 -11.2(8) . .
C24 C25 C19 O5 166.5(5) . .
Zn2 O8 C20 O7 -8.4(7) 1_655 .
Zn2 O8 C20 C21 170.3(3) 1_655 .
C22 C21 C20 O7 172.7(5) . .
C26 C21 C20 O7 -6.6(7) . .
C22 C21 C20 O8 -6.0(7) . .
C26 C21 C20 O8 174.7(5) . .
C9 N3 C11 C10 0.7(7) . .
C12 N3 C11 C10 178.2(5) . .
Zn1 O3 C2 O4 18.0(8) 1_655 .
Zn1 O3 C2 C3 -162.0(3) 1_655 .
C4 C3 C2 O4 171.6(5) . .
C8 C3 C2 O4 -10.4(8) . .
C4 C3 C2 O3 -8.3(8) . .
C8 C3 C2 O3 169.7(5) . .
C27 N8 C29 C28 -0.5(11) . .
C30 N8 C29 C28 173.5(8) . .
N3 C11 C10 N2 -0.8(8) . .
C9 N2 C10 C11 0.5(7) . .
Zn1 N2 C10 C11 178.1(4) . .
C27 N8 C30 C31 -84.0(8) . .
C29 N8 C30 C31 102.9(10) . .
C27 N7 C28 C29 -4.0(11) . .
Zn2 N7 C28 C29 -178.4(6) . .
N8 C29 C28 N7 2.9(13) . .
N8 C30 C31 C31 176.9(7) . 2_865
C28 N7 C27 N8 3.8(9) . .
Zn2 N7 C27 N8 178.8(4) . .
C29 N8 C27 N7 -2.1(10) . .
C30 N8 C27 N7 -176.5(6) . .
O3 Zn1 N4 C14 41.3(8) 1_455 .
O1 Zn1 N4 C14 -89.1(7) . .
N2 Zn1 N4 C14 144.6(7) . .
O3 Zn1 N4 C15 -107.4(6) 1_455 .
O1 Zn1 N4 C15 122.2(6) . .
N2 Zn1 N4 C15 -4.1(7) . .
O3 Zn1 N4 C15' -173.4(8) 1_455 .
O1 Zn1 N4 C15' 56.2(8) . .
N2 Zn1 N4 C15' -70.1(8) . .
C15 N4 C14 C16 -24.2(10) . .
C15' N4 C14 C16 33.1(11) . .
Zn1 N4 C14 C16 -176.3(6) . .
C14 N4 C15 C15' 91.9(9) . .
Zn1 N4 C15 C15' -110.7(8) . .
C14 N4 C15 N5 17.2(11) . .
C15' N4 C15 N5 -74.8(10) . .
Zn1 N4 C15 N5 174.5(7) . .
C14 N4 C15 N5' 49.7(7) . .
C15' N4 C15 N5' -42.2(8) . .
Zn1 N4 C15 N5' -152.9(5) . .
N5 C15 C15' N5' 2.0(10) . .
N4 C15 C15' N5' -111.9(9) . .
N5 C15 C15' N4 113.8(8) . .
N5' C15 C15' N4 111.9(9) . .
N4 C15 C15' N5 -113.8(8) . .
N5' C15 C15' N5 -2.0(10) . .
C14 N4 C15' C15 -99.3(8) . .
Zn1 N4 C15' C15 105.3(8) . .
C14 N4 C15' N5' -21.6(13) . .
C15 N4 C15' N5' 77.6(12) . .
Zn1 N4 C15' N5' -177.0(8) . .
C14 N4 C15' N5 -57.3(7) . .
C15 N4 C15' N5 42.0(7) . .
Zn1 N4 C15' N5 147.3(5) . .
N4 C14 C16 N5' -31.0(12) . .
N4 C14 C16 N5 21.0(12) . .
C15' C15 N5 N5' -2.2(11) . .
N4 C15 N5 N5' 56.4(12) . .
C15' C15 N5 C16 -64.0(12) . .
N4 C15 N5 C16 -5.3(13) . .
N5' C15 N5 C16 -61.7(9) . .
C15' C15 N5 C17 112.4(15) . .
N4 C15 N5 C17 171.1(12) . .
N5' C15 N5 C17 114.6(18) . .
N4 C15 N5 C15' 58.7(8) . .
N5' C15 N5 C15' 2.2(11) . .
C14 C16 N5 N5' -94.2(10) . .
C14 C16 N5 C15 -8.5(13) . .
N5' C16 N5 C15 85.7(11) . .
C14 C16 N5 C17 175.2(12) . .
N5' C16 N5 C17 -90.6(15) . .
C14 C16 N5 C15' -49.8(9) . .
N5' C16 N5 C15' 44.4(8) . .
C15 C15' N5 N5' 177.0(15) . .
N4 C15' N5 N5' 123.3(12) . .
N5' C15' N5 C15 -177.0(15) . .
N4 C15' N5 C15 -53.8(8) . .
C15 C15' N5 C16 120.7(11) . .
N5' C15' N5 C16 -56.3(9) . .
N4 C15' N5 C16 67.0(8) . .
C15 C15' N5 C17 -106.1(14) . .
N5' C15' N5 C17 76.9(15) . .
N4 C15' N5 C17 -159.9(11) . .
C15 N5 N5' C15' 2.2(11) . .
C16 N5 N5' C15' 109.9(9) . .
C17 N5 N5' C15' -127.5(11) . .
C15 N5 N5' C16 -107.7(9) . .
C17 N5 N5' C16 122.7(10) . .
C15' N5 N5' C16 -109.9(9) . .
C15 N5 N5' C17' 126.7(11) . .
C16 N5 N5' C17' -125.6(12) . .
C17 N5 N5' C17' -2.9(15) . .
C15' N5 N5' C17' 124.6(14) . .
C16 N5 N5' C15 107.7(9) . .
C17 N5 N5' C15 -129.6(13) . .
C15' N5 N5' C15 -2.2(11) . .
C15 C15' N5' N5 -2.2(11) . .
N4 C15' N5' N5 -61.5(13) . .
C15 C15' N5' C16 64.2(12) . .
N4 C15' N5' C16 4.9(16) . .
N5 C15' N5' C16 66.4(10) . .
C15 C15' N5' C17' -108.8(15) . .
N4 C15' N5' C17' -168.1(12) . .
N5 C15' N5' C17' -106.6(17) . .
N4 C15' N5' C15 -59.3(10) . .
N5 C15' N5' C15 2.2(11) . .
C14 C16 N5' N5 96.7(9) . .
C14 C16 N5' C15' 13.9(14) . .
N5 C16 N5' C15' -82.9(12) . .
C14 C16 N5' C17' -173.6(13) . .
N5 C16 N5' C17' 89.7(16) . .
C14 C16 N5' C15 54.0(8) . .
N5 C16 N5' C15 -42.7(6) . .
C15' C15 N5' N5 176.9(15) . .
N4 C15 N5' N5 -127.7(11) . .
N5 C15 N5' C15' -176.9(15) . .
N4 C15 N5' C15' 55.4(9) . .
C15' C15 N5' C16 -121.2(12) . .
N5 C15 N5' C16 61.9(10) . .
N4 C15 N5' C16 -65.8(8) . .
C15' C15 N5' C17' 104.4(16) . .
N5 C15 N5' C17' -72.6(14) . .
N4 C15 N5' C17' 159.7(13) . .
C17' C18 C17 N5 -22.0(14) . .
C18 C18 C17 N5 177.6(10) 2_866 .
C18 C18 C17 C17' -160.4(18) 2_866 .
N5' N5 C17 C18 16.6(16) . .
C15 N5 C17 C18 -92.3(16) . .
C16 N5 C17 C18 83.5(17) . .
C15' N5 C17 C18 -32.2(17) . .
N5' N5 C17 C17' 2.3(12) . .
C15 N5 C17 C17' -106.6(14) . .
C16 N5 C17 C17' 69.1(14) . .
C15' N5 C17 C17' -46.6(13) . .
C17 C18 C17' N5' 19.9(16) . .
C18 C18 C17' N5' -179.1(12) 2_866 .
C18 C18 C17' C17 161.0(19) 2_866 .
N5 N5' C17' C18 -11.8(18) . .
C15' N5' C17' C18 88.2(19) . .
C16 N5' C17' C18 -83.4(19) . .
C15 N5' C17' C18 32(2) . .
N5 N5' C17' C17 2.1(11) . .
C15' N5' C17' C17 102.1(15) . .
C16 N5' C17' C17 -69.5(15) . .
C15 N5' C17' C17 46.3(12) . .
N5 C17 C17' C18 159.3(14) . .
C18 C17 C17' N5' -161.1(15) . .
N5 C17 C17' N5' -1.8(9) . .
O5 Zn2 N9 C34 -152.7(4) . .
O8 Zn2 N9 C34 81.6(5) 1_455 .
N7 Zn2 N9 C34 -42.7(5) . .
O5 Zn2 N9 C32 23.1(5) . .
O8 Zn2 N9 C32 -102.7(5) 1_455 .
N7 Zn2 N9 C32 133.1(5) . .
C32 N9 C34 N10 0.8(6) . .
Zn2 N9 C34 N10 177.3(3) . .
C33 N10 C34 N9 -0.5(7) . .
C35 N10 C34 N9 -179.0(5) . .
C34 N10 C35 C36 -71.9(7) . .
C33 N10 C35 C36 109.9(7) . .
C34 N9 C32 C33 -0.8(7) . .
Zn2 N9 C32 C33 -177.2(4) . .
N9 C32 C33 N10 0.5(7) . .
C34 N10 C33 C32 0.0(7) . .
C35 N10 C33 C32 178.5(5) . .
N10 C35 C36 C36 176.4(6) . 2_775
